data_4302780
loop_
_publ_author_name
'Michael J. Rose'
'Pradip K. Mascharak'

_publ_contact_author_address
;
Department of Chemistry and Biochemistry,
University of California, Santa Cruz,
1156 High Street,
Santa Cruz, CA 95064
USA
;
_publ_contact_author_email pradip@chemsitry.ucsc.edu
_publ_contact_author_fax '+1 831 459 2935'
_publ_contact_author_name 'Pradip Mascharak'
_publ_contact_author_phone '+1 831 459 4251'
_publ_section_title
;
Photosensitization of Ruthenium Nitrosyls to Red Light with an
Isoelectronic Series of Heavy-Atom Chromophores: Experimental and Density
Functional Theory Studies on the Effects of O-, S- and Se-Substituted
Coordinated Dyes
;
_journal_name_full 'Inorganic Chemistry'
_journal_page_first 6904
_journal_page_last 6917
_journal_paper_doi 10.1021/ic900899j
_journal_volume 48
_journal_year 2009
_chemical_formula_sum 'C40 H26 N6 O7 Ru Se'
_chemical_formula_weight 882.70
_chemical_name_systematic
; 
 ? 
;
_space_group_IT_number 14
_symmetry_cell_setting monoclinic
_symmetry_space_group_name_Hall '-P 2ybc'
_symmetry_space_group_name_H-M 'P 1 21/c 1'
_atom_sites_solution_hydrogens geom
_atom_sites_solution_primary direct
_atom_sites_solution_secondary difmap
_audit_creation_method SHELXL-97
_cell_angle_alpha 90.00
_cell_angle_beta 97.6600(10)
_cell_angle_gamma 90.00
_cell_formula_units_Z 4
_cell_length_a 10.7125(9)
_cell_length_b 20.9291(18)
_cell_length_c 15.3893(13)
_cell_measurement_reflns_used 41253
_cell_measurement_temperature 150(2)
_cell_measurement_theta_max 29.01
_cell_measurement_theta_min 2.39
_cell_volume 3419.5(5)
_computing_cell_refinement 'Bruker SAINT v7.23'
_computing_data_collection 'Bruker APEX-II v2.0.2'
_computing_data_reduction 'Bruker SAINT v7.23'
_computing_structure_refinement 'SHELXL-97 (Sheldrick, 1997)'
_computing_structure_solution 'SHELXS-97 (Sheldrick, 1990)'
_diffrn_ambient_temperature 150(2)
_diffrn_detector_area_resol_mean 36.35
_diffrn_measured_fraction_theta_full 0.996
_diffrn_measured_fraction_theta_max 0.996
_diffrn_measurement_device_type 'Bruker Platinum-200'
_diffrn_measurement_method \w/2\q-scans
_diffrn_radiation_monochromator 'channel-cut Si-<111> crystal'
_diffrn_radiation_source synchrotron
_diffrn_radiation_type synchrotron
_diffrn_radiation_wavelength 0.77490
_diffrn_reflns_av_R_equivalents 0.0774
_diffrn_reflns_av_sigmaI/netI 0.0682
_diffrn_reflns_limit_h_max 14
_diffrn_reflns_limit_h_min -14
_diffrn_reflns_limit_k_max 27
_diffrn_reflns_limit_k_min -27
_diffrn_reflns_limit_l_max 20
_diffrn_reflns_limit_l_min -20
_diffrn_reflns_number 41253
_diffrn_reflns_theta_full 31.12
_diffrn_reflns_theta_max 31.12
_diffrn_reflns_theta_min 3.97
_exptl_absorpt_coefficient_mu 1.969
_exptl_absorpt_correction_T_max 0.8584
_exptl_absorpt_correction_T_min 0.8126
_exptl_absorpt_correction_type empirical
_exptl_absorpt_process_details empirical
_exptl_crystal_colour red
_exptl_crystal_density_diffrn 1.715
_exptl_crystal_density_method 'not measured'
_exptl_crystal_description block
_exptl_crystal_F_000 1768
_exptl_crystal_size_max 0.11
_exptl_crystal_size_mid 0.09
_exptl_crystal_size_min 0.08
_refine_diff_density_max 0.531
_refine_diff_density_min -0.907
_refine_diff_density_rms 0.131
_refine_ls_extinction_method none
_refine_ls_goodness_of_fit_ref 1.053
_refine_ls_hydrogen_treatment constr
_refine_ls_matrix_type full
_refine_ls_number_parameters 498
_refine_ls_number_reflns 8482
_refine_ls_number_restraints 0
_refine_ls_restrained_S_all 1.053
_refine_ls_R_factor_all 0.0459
_refine_ls_R_factor_gt 0.0411
_refine_ls_shift/su_max 0.018
_refine_ls_shift/su_mean 0.001
_refine_ls_structure_factor_coef Fsqd
_refine_ls_weighting_details 'calc w=1/[\s^2^(Fo^2^)+(0.0699P)^2^+0.0723P] where P=(Fo^2^+2Fc^2^)/3'
_refine_ls_weighting_scheme calc
_refine_ls_wR_factor_gt 0.1196
_refine_ls_wR_factor_ref 0.1236
_reflns_number_gt 7423
_reflns_number_total 8482
_reflns_threshold_expression >2sigma(I)
_cod_data_source_file ic900899j_si_002_3.cif
_cod_data_source_block OMe-Seln
_cod_original_sg_symbol_H-M 'P 21/c'
_cod_database_code 4302780

loop_
_symmetry_equiv_pos_as_xyz
'x, y, z'
'-x, y+1/2, -z+1/2'
'-x, -y, -z'
'x, -y-1/2, z-1/2'

loop_
_atom_site_label
_atom_site_type_symbol
_atom_site_fract_x
_atom_site_fract_y
_atom_site_fract_z
_atom_site_U_iso_or_equiv
_atom_site_adp_type
_atom_site_occupancy
_atom_site_symmetry_multiplicity
_atom_site_calc_flag
_atom_site_refinement_flags
_atom_site_disorder_assembly
_atom_site_disorder_group
Ru1 Ru 0.516123(17) 0.196202(9) 0.583955(12) 0.01952(8) Uani 1 1 d . . .
Se1 Se 0.26240(3) 0.060822(16) 0.867396(18) 0.03562(10) Uani 1 1 d . . .
O1 O 0.5151(2) 0.30816(10) 0.80020(14) 0.0356(5) Uani 1 1 d . . .
O2 O 0.05850(19) 0.26734(11) 0.80739(15) 0.0383(5) Uani 1 1 d . . .
O3 O -0.04178(19) 0.17253(11) 0.70610(18) 0.0485(6) Uani 1 1 d . . .
O4 O 0.21420(17) 0.08477(9) 0.49160(12) 0.0276(4) Uani 1 1 d . . .
O5 O 0.4133(2) 0.27729(10) 0.43969(15) 0.0427(5) Uani 1 1 d . . .
O6 O 0.59995(16) 0.14024(8) 0.68055(11) 0.0240(4) Uani 1 1 d . . .
O7 O 0.0796(2) 0.01318(15) 1.15214(16) 0.0570(7) Uani 1 1 d . . .
N1 N 0.6718(2) 0.26053(10) 0.62012(14) 0.0232(4) Uani 1 1 d . . .
N2 N 0.4500(2) 0.24788(10) 0.67546(14) 0.0240(4) Uani 1 1 d . . .
N3 N 0.35067(19) 0.15150(10) 0.57918(13) 0.0224(4) Uani 1 1 d . . .
N4 N 0.54331(19) 0.11507(9) 0.49952(13) 0.0206(4) Uani 1 1 d . . .
N5 N 0.4579(2) 0.24503(10) 0.49644(14) 0.0240(4) Uani 1 1 d . . .
N6 N 0.5034(2) 0.08239(11) 1.01739(14) 0.0283(5) Uani 1 1 d . . .
C1 C 0.7725(2) 0.27616(12) 0.57759(17) 0.0238(5) Uani 1 1 d . . .
C2 C 0.7793(2) 0.25375(12) 0.49189(18) 0.0272(5) Uani 1 1 d . . .
H2A H 0.7146 0.2270 0.4636 0.033 Uiso 1 1 calc R . .
C3 C 0.8784(3) 0.27029(14) 0.44944(19) 0.0318(6) Uani 1 1 d . . .
H3A H 0.8819 0.2550 0.3917 0.038 Uiso 1 1 calc R . .
C4 C 0.9757(3) 0.30974(15) 0.4899(2) 0.0410(7) Uani 1 1 d . . .
H4A H 1.0455 0.3198 0.4603 0.049 Uiso 1 1 calc R . .
C5 C 0.9694(3) 0.33356(16) 0.5718(2) 0.0413(7) Uani 1 1 d . . .
H5A H 1.0348 0.3606 0.5985 0.050 Uiso 1 1 calc R . .
C6 C 0.8670(3) 0.31869(14) 0.61754(19) 0.0308(6) Uani 1 1 d . . .
C7 C 0.8523(3) 0.34585(14) 0.6994(2) 0.0349(6) Uani 1 1 d . . .
H7A H 0.9153 0.3733 0.7281 0.042 Uiso 1 1 calc R . .
C8 C 0.7468(3) 0.33241(13) 0.73714(19) 0.0315(6) Uani 1 1 d . . .
H8A H 0.7346 0.3516 0.7913 0.038 Uiso 1 1 calc R . .
C9 C 0.6564(2) 0.28989(13) 0.69507(17) 0.0258(5) Uani 1 1 d . . .
C10 C 0.5331(2) 0.28223(12) 0.73109(17) 0.0260(5) Uani 1 1 d . . .
C11 C 0.3242(2) 0.23234(12) 0.68505(17) 0.0239(5) Uani 1 1 d . . .
C12 C 0.2539(3) 0.26216(13) 0.74349(17) 0.0278(5) Uani 1 1 d . . .
H12A H 0.2891 0.2968 0.7784 0.033 Uiso 1 1 calc R . .
C13 C 0.1329(2) 0.24153(13) 0.75087(18) 0.0297(6) Uani 1 1 d . . .
C14 C 0.0802(3) 0.19082(14) 0.6991(2) 0.0328(6) Uani 1 1 d . . .
C15 C 0.1487(2) 0.16162(13) 0.63987(18) 0.0287(5) Uani 1 1 d . . .
H15A H 0.1124 0.1275 0.6044 0.034 Uiso 1 1 calc R . .
C16 C 0.2697(2) 0.18185(12) 0.63220(16) 0.0235(5) Uani 1 1 d . . .
C17 C 0.3180(2) 0.10860(11) 0.51495(15) 0.0216(5) Uani 1 1 d . . .
C18 C 0.4312(2) 0.08885(11) 0.47150(15) 0.0222(5) Uani 1 1 d . . .
C19 C 0.4148(3) 0.04168(12) 0.40637(16) 0.0259(5) Uani 1 1 d . . .
H19A H 0.3342 0.0233 0.3892 0.031 Uiso 1 1 calc R . .
C20 C 0.5157(3) 0.02259(12) 0.36800(17) 0.0280(5) Uani 1 1 d . . .
H20A H 0.5047 -0.0065 0.3202 0.034 Uiso 1 1 calc R . .
C21 C 0.6372(2) 0.04609(12) 0.39931(16) 0.0237(5) Uani 1 1 d . . .
C22 C 0.7478(3) 0.02493(13) 0.36638(18) 0.0304(6) Uani 1 1 d . . .
H22A H 0.7408 -0.0033 0.3176 0.037 Uiso 1 1 calc R . .
C23 C 0.8640(3) 0.04464(13) 0.40406(19) 0.0314(6) Uani 1 1 d . . .
H23A H 0.9374 0.0308 0.3811 0.038 Uiso 1 1 calc R . .
C24 C 0.8743(3) 0.08572(13) 0.47742(18) 0.0302(6) Uani 1 1 d . . .
H24A H 0.9556 0.0975 0.5052 0.036 Uiso 1 1 calc R . .
C25 C 0.7703(2) 0.10909(12) 0.50956(17) 0.0259(5) Uani 1 1 d . . .
H25A H 0.7795 0.1374 0.5583 0.031 Uiso 1 1 calc R . .
C26 C 0.6487(2) 0.09072(11) 0.46952(15) 0.0221(5) Uani 1 1 d . . .
C27 C 0.1135(3) 0.31662(17) 0.8641(2) 0.0441(8) Uani 1 1 d . . .
H27A H 0.0511 0.3326 0.8999 0.066 Uiso 1 1 calc R . .
H27B H 0.1409 0.3517 0.8289 0.066 Uiso 1 1 calc R . .
H27C H 0.1862 0.2995 0.9024 0.066 Uiso 1 1 calc R . .
C28 C -0.0569(3) 0.10688(18) 0.7258(2) 0.0485(8) Uani 1 1 d . . .
H28A H -0.1462 0.0953 0.7135 0.073 Uiso 1 1 calc R . .
H28B H -0.0268 0.0992 0.7878 0.073 Uiso 1 1 calc R . .
H28C H -0.0082 0.0808 0.6895 0.073 Uiso 1 1 calc R . .
C29 C 0.5714(2) 0.12545(11) 0.75951(16) 0.0234(5) Uani 1 1 d . . .
C30 C 0.4522(2) 0.10349(11) 0.77351(16) 0.0227(5) Uani 1 1 d . . .
H30A H 0.3875 0.0995 0.7252 0.027 Uiso 1 1 calc R . .
C31 C 0.4275(2) 0.08746(12) 0.85714(16) 0.0236(5) Uani 1 1 d . . .
C32 C 0.2771(3) 0.05116(13) 0.98920(17) 0.0281(5) Uani 1 1 d . . .
C33 C 0.1738(3) 0.03214(16) 1.0247(2) 0.0371(6) Uani 1 1 d . . .
H33A H 0.0991 0.0212 0.9872 0.045 Uiso 1 1 calc R . .
C34 C 0.1753(3) 0.02816(17) 1.1193(2) 0.0417(7) Uani 1 1 d . . .
C35 C 0.2930(3) 0.04453(17) 1.1721(2) 0.0428(7) Uani 1 1 d . . .
H35A H 0.2971 0.0431 1.2341 0.051 Uiso 1 1 calc R . .
C36 C 0.3964(3) 0.06164(15) 1.13752(19) 0.0369(6) Uani 1 1 d . . .
H36A H 0.4713 0.0712 1.1756 0.044 Uiso 1 1 calc R . .
C37 C 0.3969(3) 0.06592(12) 1.04303(17) 0.0284(5) Uani 1 1 d . . .
C38 C 0.5208(3) 0.09199(12) 0.93068(16) 0.0248(5) Uani 1 1 d . . .
C39 C 0.6405(3) 0.11230(13) 0.91484(18) 0.0283(5) Uani 1 1 d . . .
H39A H 0.7064 0.1145 0.9626 0.034 Uiso 1 1 calc R . .
C40 C 0.6659(2) 0.12914(13) 0.83285(17) 0.0270(5) Uani 1 1 d . . .
H40A H 0.7479 0.1435 0.8253 0.032 Uiso 1 1 calc R . .

loop_
_atom_site_aniso_label
_atom_site_aniso_U_11
_atom_site_aniso_U_22
_atom_site_aniso_U_33
_atom_site_aniso_U_23
_atom_site_aniso_U_13
_atom_site_aniso_U_12
Ru1 0.02206(12) 0.01972(12) 0.01732(12) -0.00221(6) 0.00465(8) -0.00367(6)
Se1 0.02710(16) 0.0584(2) 0.02156(15) 0.00346(12) 0.00395(11) -0.00905(12)
O1 0.0343(11) 0.0432(12) 0.0311(11) -0.0170(8) 0.0104(9) -0.0106(8)
O2 0.0272(10) 0.0454(12) 0.0452(12) -0.0175(10) 0.0149(9) -0.0018(9)
O3 0.0229(10) 0.0457(13) 0.0803(18) -0.0214(12) 0.0195(11) -0.0072(9)
O4 0.0268(9) 0.0279(9) 0.0270(9) -0.0020(7) -0.0006(7) -0.0053(7)
O5 0.0536(13) 0.0329(11) 0.0387(12) 0.0097(9) -0.0044(10) -0.0022(10)
O6 0.0260(9) 0.0270(9) 0.0198(8) 0.0001(7) 0.0055(7) -0.0020(7)
O7 0.0460(14) 0.085(2) 0.0441(14) 0.0264(13) 0.0210(11) 0.0096(13)
N1 0.0260(10) 0.0210(10) 0.0233(10) -0.0015(8) 0.0061(8) -0.0049(8)
N2 0.0238(10) 0.0262(10) 0.0232(10) -0.0053(8) 0.0078(8) -0.0045(8)
N3 0.0220(10) 0.0248(10) 0.0208(10) -0.0036(8) 0.0047(8) -0.0034(8)
N4 0.0256(10) 0.0198(9) 0.0166(9) 0.0004(7) 0.0035(8) -0.0029(7)
N5 0.0282(11) 0.0218(10) 0.0224(10) -0.0028(8) 0.0049(9) -0.0046(8)
N6 0.0348(12) 0.0276(11) 0.0218(11) 0.0022(8) 0.0015(9) -0.0003(9)
C1 0.0216(11) 0.0217(11) 0.0284(12) 0.0041(9) 0.0039(9) -0.0018(9)
C2 0.0285(13) 0.0221(12) 0.0320(13) 0.0024(10) 0.0079(11) -0.0003(9)
C3 0.0323(13) 0.0341(14) 0.0309(14) 0.0041(11) 0.0117(11) 0.0023(11)
C4 0.0338(16) 0.0440(17) 0.0486(19) 0.0060(14) 0.0176(14) -0.0060(12)
C5 0.0356(15) 0.0393(16) 0.0507(19) -0.0024(14) 0.0118(14) -0.0166(13)
C6 0.0290(13) 0.0285(13) 0.0352(15) -0.0004(11) 0.0055(11) -0.0058(10)
C7 0.0307(14) 0.0337(14) 0.0399(16) -0.0074(12) 0.0039(12) -0.0097(11)
C8 0.0304(13) 0.0306(13) 0.0332(14) -0.0092(11) 0.0028(11) -0.0076(11)
C9 0.0272(12) 0.0254(12) 0.0255(12) -0.0021(10) 0.0058(10) -0.0047(10)
C10 0.0275(12) 0.0257(12) 0.0258(12) -0.0052(10) 0.0069(10) -0.0038(10)
C11 0.0215(11) 0.0263(12) 0.0239(12) -0.0022(9) 0.0026(9) -0.0008(9)
C12 0.0286(12) 0.0284(13) 0.0264(13) -0.0065(10) 0.0044(10) -0.0005(10)
C13 0.0243(12) 0.0351(14) 0.0304(14) -0.0065(11) 0.0065(11) 0.0023(10)
C14 0.0213(12) 0.0369(15) 0.0412(16) -0.0073(12) 0.0083(12) -0.0027(10)
C15 0.0241(12) 0.0310(13) 0.0310(13) -0.0067(11) 0.0035(10) -0.0027(10)
C16 0.0230(11) 0.0256(11) 0.0218(12) -0.0021(9) 0.0028(9) -0.0015(9)
C17 0.0255(11) 0.0199(11) 0.0190(11) 0.0011(8) 0.0010(9) -0.0023(9)
C18 0.0299(12) 0.0188(11) 0.0175(11) 0.0021(8) 0.0024(9) -0.0020(9)
C19 0.0321(13) 0.0255(12) 0.0191(11) -0.0021(9) -0.0003(10) -0.0040(10)
C20 0.0362(14) 0.0257(12) 0.0216(12) -0.0063(10) 0.0017(10) -0.0025(10)
C21 0.0301(12) 0.0199(11) 0.0219(11) 0.0011(9) 0.0063(10) -0.0006(9)
C22 0.0401(15) 0.0247(12) 0.0277(13) -0.0033(10) 0.0091(11) 0.0010(11)
C23 0.0340(14) 0.0257(12) 0.0368(15) 0.0012(11) 0.0131(12) 0.0054(10)
C24 0.0284(13) 0.0325(14) 0.0296(13) 0.0023(11) 0.0040(11) -0.0013(10)
C25 0.0289(12) 0.0247(12) 0.0241(12) 0.0000(9) 0.0027(10) -0.0026(10)
C26 0.0292(12) 0.0191(11) 0.0185(11) 0.0020(8) 0.0051(9) -0.0023(9)
C27 0.0344(16) 0.0529(19) 0.0472(19) -0.0243(16) 0.0144(14) -0.0036(13)
C28 0.0316(15) 0.069(2) 0.0473(19) 0.0202(17) 0.0137(14) -0.0035(15)
C29 0.0294(12) 0.0203(11) 0.0210(11) -0.0038(9) 0.0054(9) 0.0012(9)
C30 0.0249(11) 0.0237(11) 0.0195(11) -0.0027(9) 0.0035(9) -0.0018(9)
C31 0.0245(11) 0.0250(12) 0.0218(12) -0.0016(9) 0.0048(9) -0.0010(9)
C32 0.0314(13) 0.0311(13) 0.0229(12) 0.0039(10) 0.0083(10) 0.0041(10)
C33 0.0347(15) 0.0465(17) 0.0315(15) 0.0081(13) 0.0093(12) 0.0022(12)
C34 0.0437(17) 0.0499(18) 0.0343(15) 0.0140(14) 0.0160(13) 0.0098(14)
C35 0.0547(19) 0.0520(19) 0.0239(14) 0.0071(13) 0.0133(13) 0.0091(15)
C36 0.0460(17) 0.0434(17) 0.0207(13) 0.0014(11) 0.0029(12) 0.0012(13)
C37 0.0384(15) 0.0265(12) 0.0208(12) 0.0005(9) 0.0056(11) 0.0034(10)
C38 0.0331(13) 0.0213(11) 0.0198(11) -0.0031(9) 0.0023(10) -0.0007(9)
C39 0.0283(13) 0.0299(13) 0.0253(12) -0.0008(10) -0.0018(10) -0.0010(10)
C40 0.0275(12) 0.0281(12) 0.0253(12) 0.0006(10) 0.0033(10) -0.0019(10)

loop_
_atom_type_symbol
_atom_type_description
_atom_type_scat_dispersion_real
_atom_type_scat_dispersion_imag
_atom_type_scat_source
C C -0.0020 0.0020 'International Tables Vol C Tables 4.2.6.8 and 6.1.1.4'
H H 0.0000 0.0000 'International Tables Vol C Tables 4.2.6.8 and 6.1.1.4'
N N -0.0031 0.0040 'International Tables Vol C Tables 4.2.6.8 and 6.1.1.4'
O O -0.0042 0.0074 'International Tables Vol C Tables 4.2.6.8 and 6.1.1.4'
Se Se -0.5250 2.5554 'International Tables Vol C Tables 4.2.6.8 and 6.1.1.4'
Ru Ru -1.2090 0.9825 'International Tables Vol C Tables 4.2.6.8 and 6.1.1.4'

loop_
_geom_angle_atom_site_label_1
_geom_angle_atom_site_label_2
_geom_angle_atom_site_label_3
_geom_angle
_geom_angle_site_symmetry_1
_geom_angle_site_symmetry_3
_geom_angle_publ_flag
N5 Ru1 N2 95.99(9) . . ?
N5 Ru1 N3 91.25(9) . . ?
N2 Ru1 N3 83.24(8) . . ?
N5 Ru1 O6 174.32(8) . . ?
N2 Ru1 O6 87.66(8) . . ?
N3 Ru1 O6 93.50(8) . . ?
N5 Ru1 N1 91.04(9) . . ?
N2 Ru1 N1 79.24(8) . . ?
N3 Ru1 N1 162.47(8) . . ?
O6 Ru1 N1 85.35(8) . . ?
N5 Ru1 N4 93.37(8) . . ?
N2 Ru1 N4 159.68(8) . . ?
N3 Ru1 N4 78.56(8) . . ?
O6 Ru1 N4 84.54(7) . . ?
N1 Ru1 N4 118.64(8) . . ?
C32 Se1 C31 99.32(11) . . ?
C13 O2 C27 116.5(2) . . ?
C14 O3 C28 114.9(2) . . ?
C29 O6 Ru1 132.71(16) . . ?
C9 N1 C1 119.8(2) . . ?
C9 N1 Ru1 109.22(16) . . ?
C1 N1 Ru1 130.89(17) . . ?
C10 N2 C11 127.7(2) . . ?
C10 N2 Ru1 118.13(17) . . ?
C11 N2 Ru1 112.64(16) . . ?
C17 N3 C16 127.0(2) . . ?
C17 N3 Ru1 118.83(16) . . ?
C16 N3 Ru1 112.14(16) . . ?
C18 N4 C26 118.8(2) . . ?
C18 N4 Ru1 109.01(16) . . ?
C26 N4 Ru1 132.08(16) . . ?
O5 N5 Ru1 176.6(2) . . ?
C37 N6 C38 124.4(2) . . ?
N1 C1 C2 120.6(2) . . ?
N1 C1 C6 120.1(2) . . ?
C2 C1 C6 119.2(2) . . ?
C3 C2 C1 120.3(3) . . ?
C3 C2 H2A 119.9 . . ?
C1 C2 H2A 119.9 . . ?
C2 C3 C4 121.0(3) . . ?
C2 C3 H3A 119.5 . . ?
C4 C3 H3A 119.5 . . ?
C5 C4 C3 119.8(3) . . ?
C5 C4 H4A 120.1 . . ?
C3 C4 H4A 120.1 . . ?
C4 C5 C6 121.1(3) . . ?
C4 C5 H5A 119.5 . . ?
C6 C5 H5A 119.5 . . ?
C7 C6 C5 122.9(3) . . ?
C7 C6 C1 118.7(3) . . ?
C5 C6 C1 118.4(3) . . ?
C8 C7 C6 119.6(3) . . ?
C8 C7 H7A 120.2 . . ?
C6 C7 H7A 120.2 . . ?
C7 C8 C9 119.4(3) . . ?
C7 C8 H8A 120.3 . . ?
C9 C8 H8A 120.3 . . ?
N1 C9 C8 122.1(2) . . ?
N1 C9 C10 118.9(2) . . ?
C8 C9 C10 118.7(2) . . ?
O1 C10 N2 127.8(2) . . ?
O1 C10 C9 121.1(2) . . ?
N2 C10 C9 111.0(2) . . ?
C12 C11 C16 119.2(2) . . ?
C12 C11 N2 124.7(2) . . ?
C16 C11 N2 116.1(2) . . ?
C13 C12 C11 120.3(2) . . ?
C13 C12 H12A 119.8 . . ?
C11 C12 H12A 119.8 . . ?
O2 C13 C12 124.1(2) . . ?
O2 C13 C14 115.9(2) . . ?
C12 C13 C14 120.1(2) . . ?
O3 C14 C15 121.3(3) . . ?
O3 C14 C13 118.7(3) . . ?
C15 C14 C13 119.9(2) . . ?
C16 C15 C14 120.4(2) . . ?
C16 C15 H15A 119.8 . . ?
C14 C15 H15A 119.8 . . ?
C15 C16 C11 120.0(2) . . ?
C15 C16 N3 124.3(2) . . ?
C11 C16 N3 115.4(2) . . ?
O4 C17 N3 128.5(2) . . ?
O4 C17 C18 120.4(2) . . ?
N3 C17 C18 111.1(2) . . ?
N4 C18 C19 122.7(2) . . ?
N4 C18 C17 118.8(2) . . ?
C19 C18 C17 118.4(2) . . ?
C20 C19 C18 119.2(2) . . ?
C20 C19 H19A 120.4 . . ?
C18 C19 H19A 120.4 . . ?
C19 C20 C21 119.9(2) . . ?
C19 C20 H20A 120.0 . . ?
C21 C20 H20A 120.0 . . ?
C20 C21 C26 118.1(2) . . ?
C20 C21 C22 122.9(2) . . ?
C26 C21 C22 119.0(2) . . ?
C23 C22 C21 120.7(2) . . ?
C23 C22 H22A 119.6 . . ?
C21 C22 H22A 119.6 . . ?
C22 C23 C24 119.6(3) . . ?
C22 C23 H23A 120.2 . . ?
C24 C23 H23A 120.2 . . ?
C25 C24 C23 121.7(3) . . ?
C25 C24 H24A 119.1 . . ?
C23 C24 H24A 119.1 . . ?
C24 C25 C26 119.4(2) . . ?
C24 C25 H25A 120.3 . . ?
C26 C25 H25A 120.3 . . ?
N4 C26 C25 120.1(2) . . ?
N4 C26 C21 120.5(2) . . ?
C25 C26 C21 119.4(2) . . ?
O2 C27 H27A 109.5 . . ?
O2 C27 H27B 109.5 . . ?
H27A C27 H27B 109.5 . . ?
O2 C27 H27C 109.5 . . ?
H27A C27 H27C 109.5 . . ?
H27B C27 H27C 109.5 . . ?
O3 C28 H28A 109.5 . . ?
O3 C28 H28B 109.5 . . ?
H28A C28 H28B 109.5 . . ?
O3 C28 H28C 109.5 . . ?
H28A C28 H28C 109.5 . . ?
H28B C28 H28C 109.5 . . ?
O6 C29 C30 122.9(2) . . ?
O6 C29 C40 119.4(2) . . ?
C30 C29 C40 117.7(2) . . ?
C31 C30 C29 120.8(2) . . ?
C31 C30 H30A 119.6 . . ?
C29 C30 H30A 119.6 . . ?
C30 C31 C38 121.6(2) . . ?
C30 C31 Se1 116.57(18) . . ?
C38 C31 Se1 121.78(19) . . ?
C33 C32 C37 122.3(3) . . ?
C33 C32 Se1 118.1(2) . . ?
C37 C32 Se1 119.60(19) . . ?
C32 C33 C34 121.2(3) . . ?
C32 C33 H33A 119.4 . . ?
C34 C33 H33A 119.4 . . ?
O7 C34 C35 122.4(3) . . ?
O7 C34 C33 121.4(3) . . ?
C35 C34 C33 116.1(3) . . ?
C36 C35 C34 123.0(3) . . ?
C36 C35 H35A 118.5 . . ?
C34 C35 H35A 118.5 . . ?
C35 C36 C37 121.7(3) . . ?
C35 C36 H36A 119.1 . . ?
C37 C36 H36A 119.1 . . ?
N6 C37 C36 116.0(3) . . ?
N6 C37 C32 128.4(2) . . ?
C36 C37 C32 115.6(3) . . ?
N6 C38 C39 117.0(2) . . ?
N6 C38 C31 126.2(2) . . ?
C39 C38 C31 116.6(2) . . ?
C40 C39 C38 122.4(2) . . ?
C40 C39 H39A 118.8 . . ?
C38 C39 H39A 118.8 . . ?
C39 C40 C29 120.8(2) . . ?
C39 C40 H40A 119.6 . . ?
C29 C40 H40A 119.6 . . ?

loop_
_geom_bond_atom_site_label_1
_geom_bond_atom_site_label_2
_geom_bond_distance
_geom_bond_site_symmetry_2
_geom_bond_publ_flag
Ru1 N5 1.739(2) . ?
Ru1 N2 1.980(2) . ?
Ru1 N3 1.997(2) . ?
Ru1 O6 2.0081(18) . ?
Ru1 N1 2.158(2) . ?
Ru1 N4 2.181(2) . ?
Se1 C32 1.871(3) . ?
Se1 C31 1.881(2) . ?
O1 C10 1.232(3) . ?
O2 C13 1.367(3) . ?
O2 C27 1.427(4) . ?
O3 C14 1.379(3) . ?
O3 C28 1.421(4) . ?
O4 C17 1.227(3) . ?
O5 N5 1.155(3) . ?
O6 C29 1.328(3) . ?
O7 C34 1.243(4) . ?
N1 C9 1.337(3) . ?
N1 C1 1.373(3) . ?
N2 C10 1.356(3) . ?
N2 C11 1.413(3) . ?
N3 C17 1.347(3) . ?
N3 C16 1.418(3) . ?
N4 C18 1.339(3) . ?
N4 C26 1.374(3) . ?
N6 C37 1.303(4) . ?
N6 C38 1.386(3) . ?
C1 C2 1.411(4) . ?
C1 C6 1.425(4) . ?
C2 C3 1.363(4) . ?
C2 H2A 0.9500 . ?
C3 C4 1.407(4) . ?
C3 H3A 0.9500 . ?
C4 C5 1.366(5) . ?
C4 H4A 0.9500 . ?
C5 C6 1.414(4) . ?
C5 H5A 0.9500 . ?
C6 C7 1.410(4) . ?
C7 C8 1.367(4) . ?
C7 H7A 0.9500 . ?
C8 C9 1.408(4) . ?
C8 H8A 0.9500 . ?
C9 C10 1.507(4) . ?
C11 C12 1.396(4) . ?
C11 C16 1.412(3) . ?
C12 C13 1.384(4) . ?
C12 H12A 0.9500 . ?
C13 C14 1.401(4) . ?
C14 C15 1.386(4) . ?
C15 C16 1.384(3) . ?
C15 H15A 0.9500 . ?
C17 C18 1.518(3) . ?
C18 C19 1.401(3) . ?
C19 C20 1.359(4) . ?
C19 H19A 0.9500 . ?
C20 C21 1.414(4) . ?
C20 H20A 0.9500 . ?
C21 C26 1.421(3) . ?
C21 C22 1.420(4) . ?
C22 C23 1.365(4) . ?
C22 H22A 0.9500 . ?
C23 C24 1.412(4) . ?
C23 H23A 0.9500 . ?
C24 C25 1.368(4) . ?
C24 H24A 0.9500 . ?
C25 C26 1.418(3) . ?
C25 H25A 0.9500 . ?
C27 H27A 0.9800 . ?
C27 H27B 0.9800 . ?
C27 H27C 0.9800 . ?
C28 H28A 0.9800 . ?
C28 H28B 0.9800 . ?
C28 H28C 0.9800 . ?
C29 C30 1.401(3) . ?
C29 C40 1.414(4) . ?
C30 C31 1.389(3) . ?
C30 H30A 0.9500 . ?
C31 C38 1.410(3) . ?
C32 C33 1.357(4) . ?
C32 C37 1.465(4) . ?
C33 C34 1.455(4) . ?
C33 H33A 0.9500 . ?
C34 C35 1.447(5) . ?
C35 C36 1.339(5) . ?
C35 H35A 0.9500 . ?
C36 C37 1.458(4) . ?
C36 H36A 0.9500 . ?
C38 C39 1.403(4) . ?
C39 C40 1.372(4) . ?
C39 H39A 0.9500 . ?
C40 H40A 0.9500 . ?
